data_4030251
loop_
_publ_author_name
'Weller, M. T.'
'Wong, G.'

_publ_section_title
;
 Mixed halide sodalites
;
_journal_name_full 'European Journal of Solid State and Inorganic Chemistry'
_journal_page_first 619
_journal_page_last 633
_journal_volume 26
_journal_year 1989
_chemical_formula_sum 'Al6 Cl2 Na8 O24 Si6'
_chemical_formula_weight 969.212
_space_group_IT_number 218
_symmetry_cell_setting cubic
_symmetry_Int_Tables_number 218
_symmetry_space_group_name_Hall 'P -4n 2 3'
_symmetry_space_group_name_H-M 'P -4 3 n'
_cell_angle_alpha 90
_cell_angle_beta 90
_cell_angle_gamma 90
_cell_formula_units_Z 1
_cell_length_a 8.8812(3)
_cell_length_b 8.8812(3)
_cell_length_c 8.8812(3)
_cell_volume 700.51(4)
_diffrn_ambient_temperature 293
_diffrn_radiation_probe neutron
_diffrn_radiation_wavelength 1.909
_exptl_crystal_density_diffrn 2.298
_pd_proc_ls_prof_wR_expected 0.0233
_pd_proc_ls_prof_wR_factor 0.1605
_refine_ls_R_I_factor 0.0539
_cod_data_source_file EJSSIC-1989-26-619-633-1.cif
_cod_data_source_block sodalites-1
_cod_original_cell_volume 700.51(7)
_cod_database_code 4030251

loop_
_symmetry_equiv_pos_site_id
_symmetry_equiv_pos_as_xyz
1 x,y,z
2 1/2+y,1/2-x,1/2-z
3 -x,-y,z
4 1/2-y,1/2+x,1/2-z
5 x,-y,-z
6 1/2-y,1/2-x,1/2+z
7 -x,y,-z
8 1/2+y,1/2+x,1/2+z
9 z,x,y
10 1/2+x,1/2-z,1/2-y
11 -z,-x,y
12 1/2-x,1/2+z,1/2-y
13 z,-x,-y
14 1/2-x,1/2-z,1/2+y
15 -z,x,-y
16 1/2+x,1/2+z,1/2+y
17 y,z,x
18 1/2+z,1/2+y,1/2+x
19 1/2+z,1/2-y,1/2-x
20 1/2-z,1/2-y,1/2+x
21 1/2-z,1/2+y,1/2-x
22 y,-z,-x
23 -y,-z,x
24 -y,z,-x

loop_
_atom_site_label
_atom_site_type_symbol
_atom_site_fract_x
_atom_site_fract_y
_atom_site_fract_z
_atom_site_occupancy
_atom_site_B_iso_or_equiv
Cl Cl 0 0 0 1 2.15(14)
Na Na 0.1777(5) 0.1777(5) 0.1777(5) 1 1.84(16)
Al Al 0.25 0.50 0.0 1 1.09(26)
Si Si 0.25 0.0 0.5 1 0.27(20)
O O 0.1395(3) 0.4382(2) 0.1494(3) 1 1.17(7)

loop_
_geom_angle_atom_site_label_1
_geom_angle_atom_site_label_2
_geom_angle_atom_site_label_3
_geom_angle
_geom_angle_site_symmetry_1
_geom_angle_site_symmetry_3
_geom_angle_publ_flag
O Si O 113.20(13) 9_555 13_556 yes
O Si O 107.64(11) 9_555 20_555 yes
O Si O 107.64(11) 9_555 21_545 yes
O Si O 107.64(11) 13_556 20_555 yes
O Si O 107.64(11) 13_556 21_545 yes
O Si O 113.20(13) 20_555 21_545 yes
O Al O 111.30(12) . 5_565 yes
O Al O 108.57(10) . 12_555 yes
O Al O 108.57(10) . 14_554 yes
O Al O 108.57(10) 5_565 12_555 yes
O Al O 108.57(10) 5_565 14_554 yes
O Al O 111.30(12) 12_555 14_554 yes
Si O Al 138.07(12) 17_555 . yes

loop_
_geom_bond_atom_site_label_1
_geom_bond_atom_site_label_2
_geom_bond_distance
_geom_bond_site_symmetry_2
_geom_bond_publ_flag
Si O 1.623(3) 9_555 yes
Si O 1.623(3) 13_556 yes
Si O 1.623(3) 20_555 yes
Si O 1.623(3) 21_545 yes
Al O 1.739(3) . yes
Al O 1.739(3) 5_565 yes
Al O 1.739(3) 12_555 yes
Al O 1.739(3) 14_554 yes
